data_7113868
loop_
_publ_author_name
'Siemeling, Ulrich'
'Scheppelmann, Imke'
'Neumann, Beate'
'Stammler, Anja'
'Stammler, Hans-Georg'
'Frelek, Jadwiga'

_publ_section_title
;
 Spontaneous chiral resolution of a coordination polymer with distorted
 helical structure consisting of achiral building blocks
;
_journal_coden_ASTM CHCOFS
_journal_issue 17
_journal_name_full
;
 Chemical Communications (Cambridge, United Kingdom)
;
_journal_page_first 2236
_journal_page_last 2237
_journal_paper_doi 10.1039/b307161h
_journal_year 2003
_chemical_formula_moiety 'C27 H18 Br2 Hg N2 O + CH3CN'
_chemical_formula_sum 'C29 H21 Br2 Hg N3 O'
_chemical_formula_weight 787.90
_space_group_IT_number 5
_symmetry_cell_setting monoclinic
_symmetry_space_group_name_Hall 'C 2y'
_symmetry_space_group_name_H-M 'C 1 2 1'
_atom_sites_solution_hydrogens geom
_atom_sites_solution_primary direct
_atom_sites_solution_secondary difmap
_audit_creation_method SHELXL-97
_cell_angle_alpha 90.00
_cell_angle_beta 104.891(4)
_cell_angle_gamma 90.00
_cell_formula_units_Z 4
_cell_length_a 27.7870(13)
_cell_length_b 7.3490(3)
_cell_length_c 13.3830(7)
_cell_measurement_temperature 140(2)
_cell_volume 2641.1(2)
_computing_cell_refinement 'HKL Scalepack (Otwinowski & Minor 1997)'
_computing_data_collection 'KappaCCD '
_computing_data_reduction 'Denzo and Scalepak (Otwinowski & Minor, 1997)'
_computing_molecular_graphics 'SHELXTL-PLUS (1990)'
_computing_publication_material 'SHELXL-97 (Sheldrick, 1997)'
_computing_structure_refinement 'SHELXL-97 (Sheldrick, 1997)'
_computing_structure_solution 'SHELXS-97 (Sheldrick, 1990)'
_diffrn_ambient_temperature 140(2)
_diffrn_measured_fraction_theta_full 0.998
_diffrn_measured_fraction_theta_max 0.998
_diffrn_measurement_device_type KappaCCD
_diffrn_radiation_monochromator graphite
_diffrn_radiation_source 'fine-focus sealed tube'
_diffrn_radiation_type MoK\a
_diffrn_radiation_wavelength 0.71073
_diffrn_reflns_av_R_equivalents 0.0672
_diffrn_reflns_av_sigmaI/netI 0.0317
_diffrn_reflns_limit_h_max 32
_diffrn_reflns_limit_h_min -32
_diffrn_reflns_limit_k_max 8
_diffrn_reflns_limit_k_min -8
_diffrn_reflns_limit_l_max 15
_diffrn_reflns_limit_l_min -15
_diffrn_reflns_number 26541
_diffrn_reflns_theta_full 24.99
_diffrn_reflns_theta_max 24.99
_diffrn_reflns_theta_min 3.04
_exptl_absorpt_coefficient_mu 8.881
_exptl_absorpt_correction_T_max 0.5368
_exptl_absorpt_correction_T_min 0.2454
_exptl_absorpt_correction_type multi-scan
_exptl_absorpt_process_details
;
?
;
_exptl_crystal_colour brown
_exptl_crystal_density_diffrn 1.981
_exptl_crystal_density_method 'not measured'
_exptl_crystal_description needles
_exptl_crystal_F_000 1496
_exptl_crystal_size_max 0.22
_exptl_crystal_size_mid 0.18
_exptl_crystal_size_min 0.08
_refine_diff_density_max 2.463
_refine_diff_density_min -1.689
_refine_diff_density_rms 0.157
_refine_ls_abs_structure_details 'Flack H D (1983), Acta Cryst. A39, 876-881'
_refine_ls_abs_structure_Flack 0.031(11)
_refine_ls_extinction_method none
_refine_ls_goodness_of_fit_ref 1.044
_refine_ls_hydrogen_treatment mixed
_refine_ls_matrix_type full
_refine_ls_number_parameters 312
_refine_ls_number_reflns 4631
_refine_ls_number_restraints 1
_refine_ls_restrained_S_all 1.044
_refine_ls_R_factor_all 0.0408
_refine_ls_R_factor_gt 0.0390
_refine_ls_shift/su_max 0.042
_refine_ls_shift/su_mean 0.001
_refine_ls_structure_factor_coef Fsqd
_refine_ls_weighting_details 'calc w=1/[\s^2^(Fo^2^)+(0.0430P)^2^+40.2040P] where P=(Fo^2^+2Fc^2^)/3'
_refine_ls_weighting_scheme calc
_refine_ls_wR_factor_gt 0.0947
_refine_ls_wR_factor_ref 0.0958
_reflns_number_gt 4503
_reflns_number_total 4631
_reflns_threshold_expression >2sigma(I)
_cod_duplicate_entry 7103899
_cod_data_source_file b307161h.txt
_cod_data_source_block '[(2)HgBr2]'
_cod_depositor_comments
;
The following automatic conversions were performed:

'_symmetry_cell_setting' value 'Monoclinic' changed to 'monoclinic'
according to
/usr/data/users/saulius/automatic-downloads/retrospective/RSC/lib/dictionaries/cif_core.dic
dictionary named 'cif_core.dic' version 2.4.2 from 2011-04-26.

Automatic conversion script
Id: cif_fix_values 2281 2013-09-26 08:29:07Z andrius 
;
_cod_original_sg_symbol_H-M 'C 2'
_cod_database_code 7113868

loop_
_symmetry_equiv_pos_as_xyz
'x, y, z'
'-x, y, -z'
'x+1/2, y+1/2, z'
'-x+1/2, y+1/2, -z'

loop_
_atom_site_label
_atom_site_type_symbol
_atom_site_fract_x
_atom_site_fract_y
_atom_site_fract_z
_atom_site_U_iso_or_equiv
_atom_site_adp_type
_atom_site_occupancy
_atom_site_symmetry_multiplicity
_atom_site_calc_flag
_atom_site_refinement_flags
Hg1 Hg 0.5000 -0.32869(6) 0.0000 0.03226(14) Uani 1 2 d S
Hg2 Hg 0.5000 -0.41076(6) 0.5000 0.04625(18) Uani 1 2 d S
Br1 Br 0.49454(4) -0.45320(14) 0.16966(8) 0.0445(3) Uani 1 1 d .
Br2 Br 0.41876(5) -0.5367(2) 0.50247(11) 0.0819(6) Uani 1 1 d .
N1 N 0.4416(3) -0.0827(12) -0.0156(6) 0.0374(18) Uani 1 1 d .
N2 N 0.4736(2) -0.1652(10) 0.3812(5) 0.0274(15) Uani 1 1 d .
O1 O 0.2265(2) -0.0873(9) 0.1689(5) 0.0328(14) Uani 1 1 d .
C1 C 0.2680(3) -0.0509(11) 0.1627(6) 0.0223(16) Uani 1 1 d .
C2 C 0.2840(3) -0.0123(10) 0.0643(6) 0.0216(16) Uani 1 1 d .
C3 C 0.3341(3) 0.0055(10) 0.0949(6) 0.0184(15) Uani 1 1 d .
C4 C 0.3525(3) -0.0145(10) 0.2097(6) 0.0200(15) Uani 1 1 d .
C5 C 0.3142(3) -0.0450(11) 0.2513(6) 0.0212(16) Uani 1 1 d .
C6 C 0.2487(3) -0.0197(10) -0.0387(6) 0.0216(16) Uani 1 1 d .
C7 C 0.1993(3) 0.0319(10) -0.0514(6) 0.0215(16) Uani 1 1 d .
H7 H 0.1885 0.0768 0.0058 0.026 Uiso 1 1 calc R
C8 C 0.1655(3) 0.0174(11) -0.1486(7) 0.0274(18) Uani 1 1 d .
H8 H 0.1319 0.0540 -0.1569 0.033 Uiso 1 1 calc R
C9 C 0.1802(3) -0.0491(12) -0.2321(6) 0.0287(19) Uani 1 1 d .
H9 H 0.1569 -0.0575 -0.2977 0.034 Uiso 1 1 calc R
C10 C 0.2292(3) -0.1039(11) -0.2206(7) 0.0286(18) Uani 1 1 d .
H10 H 0.2395 -0.1509 -0.2779 0.034 Uiso 1 1 calc R
C11 C 0.2633(3) -0.0891(11) -0.1236(7) 0.0264(18) Uani 1 1 d .
H11 H 0.2968 -0.1268 -0.1155 0.032 Uiso 1 1 calc R
C12 C 0.3695(3) 0.0281(11) 0.0290(6) 0.0211(16) Uani 1 1 d .
C13 C 0.3669(3) 0.1737(14) -0.0387(7) 0.0350(19) Uani 1 1 d .
H13 H 0.3407 0.2601 -0.0488 0.042 Uiso 1 1 calc R
C14 C 0.4038(4) 0.1884(17) -0.0910(9) 0.053(3) Uani 1 1 d .
H14 H 0.4045 0.2904 -0.1342 0.064 Uiso 1 1 calc R
C15 C 0.4389(4) 0.0562(15) -0.0802(8) 0.045(2) Uani 1 1 d .
H15 H 0.4624 0.0634 -0.1204 0.054 Uiso 1 1 calc R
C16 C 0.4076(3) -0.0966(12) 0.0352(6) 0.0283(18) Uani 1 1 d .
H16 H 0.4090 -0.1987 0.0794 0.034 Uiso 1 1 calc R
C17 C 0.4059(3) -0.0119(10) 0.2632(6) 0.0188(15) Uani 1 1 d .
C18 C 0.4380(3) 0.1250(11) 0.2523(6) 0.0253(17) Uani 1 1 d .
H18 H 0.4262 0.2251 0.2079 0.030 Uiso 1 1 calc R
C19 C 0.4879(3) 0.1159(13) 0.3069(7) 0.0326(19) Uani 1 1 d .
H19 H 0.5105 0.2097 0.3008 0.039 Uiso 1 1 calc R
C20 C 0.5038(3) -0.0327(14) 0.3700(6) 0.0314(19) Uani 1 1 d .
H20 H 0.5378 -0.0396 0.4069 0.038 Uiso 1 1 calc R
C21 C 0.4252(3) -0.1566(11) 0.3297(5) 0.0195(15) Uani 1 1 d .
H21 H 0.4035 -0.2515 0.3387 0.023 Uiso 1 1 calc R
C22 C 0.3128(3) -0.0591(11) 0.3607(6) 0.0230(16) Uani 1 1 d .
C23 C 0.3444(3) 0.0516(11) 0.4351(6) 0.0244(17) Uani 1 1 d .
H23 H 0.3662 0.1349 0.4146 0.029 Uiso 1 1 calc R
C24 C 0.3440(3) 0.0400(14) 0.5366(7) 0.035(2) Uani 1 1 d .
H24 H 0.3656 0.1150 0.5863 0.042 Uiso 1 1 calc R
C25 C 0.3120(4) -0.0811(15) 0.5684(8) 0.042(2) Uani 1 1 d .
H25 H 0.3119 -0.0893 0.6392 0.050 Uiso 1 1 calc R
C26 C 0.2809(4) -0.1876(14) 0.4958(7) 0.039(2) Uani 1 1 d .
H26 H 0.2587 -0.2691 0.5167 0.047 Uiso 1 1 calc R
C27 C 0.2810(3) -0.1785(13) 0.3921(7) 0.0323(19) Uani 1 1 d .
H27 H 0.2594 -0.2543 0.3429 0.039 Uiso 1 1 calc R
N3 N 0.1379(6) 0.201(3) 0.1671(12) 0.104(4) Uiso 1 1 d .
C28 C 0.1430(5) 0.096(2) 0.2334(11) 0.073(4) Uiso 1 1 d .
C29 C 0.1509(7) -0.030(3) 0.3144(13) 0.093(5) Uiso 1 1 d .
H29A H 0.1195 -0.0914 0.3136 0.140 Uiso 1 1 calc R
H29B H 0.1633 0.0332 0.3805 0.140 Uiso 1 1 calc R
H29C H 0.1755 -0.1204 0.3060 0.140 Uiso 1 1 calc R

loop_
_atom_site_aniso_label
_atom_site_aniso_U_11
_atom_site_aniso_U_22
_atom_site_aniso_U_33
_atom_site_aniso_U_23
_atom_site_aniso_U_13
_atom_site_aniso_U_12
Hg1 0.0258(2) 0.0351(3) 0.0393(3) 0.000 0.01456(19) 0.000
Hg2 0.0397(3) 0.0280(3) 0.0503(3) 0.000 -0.0261(2) 0.000
Br1 0.0480(6) 0.0420(6) 0.0483(5) 0.0181(4) 0.0209(4) 0.0104(4)
Br2 0.0664(8) 0.0755(9) 0.0742(8) 0.0385(8) -0.0359(7) -0.0506(8)
N1 0.028(4) 0.046(5) 0.043(4) -0.008(4) 0.016(3) -0.010(4)
N2 0.022(3) 0.027(4) 0.027(3) -0.007(3) -0.005(3) 0.004(3)
O1 0.017(3) 0.046(4) 0.032(3) 0.003(3) 0.000(2) -0.009(3)
C1 0.021(4) 0.014(3) 0.028(4) -0.002(3) -0.001(3) 0.002(3)
C2 0.016(3) 0.013(4) 0.032(4) 0.000(3) -0.001(3) 0.000(3)
C3 0.018(3) 0.013(4) 0.022(4) 0.000(3) 0.000(3) 0.001(3)
C4 0.022(4) 0.012(4) 0.024(4) 0.000(3) 0.001(3) 0.000(3)
C5 0.018(4) 0.017(4) 0.025(4) 0.000(3) 0.000(3) -0.001(3)
C6 0.015(3) 0.015(4) 0.032(4) 0.002(3) 0.000(3) -0.004(3)
C7 0.019(4) 0.014(3) 0.027(4) -0.002(3) -0.002(3) 0.001(3)
C8 0.018(4) 0.018(4) 0.038(5) 0.000(3) -0.007(3) -0.003(3)
C9 0.031(4) 0.020(4) 0.027(4) 0.002(3) -0.007(3) -0.009(3)
C10 0.036(5) 0.020(4) 0.028(4) 0.001(3) 0.005(4) -0.005(3)
C11 0.026(4) 0.019(4) 0.031(4) 0.005(3) 0.002(3) -0.002(3)
C12 0.011(3) 0.018(4) 0.031(4) 0.000(3) -0.002(3) 0.000(3)
C13 0.033(4) 0.026(4) 0.044(5) 0.008(4) 0.008(4) 0.004(5)
C14 0.048(6) 0.049(6) 0.072(7) 0.039(6) 0.032(5) 0.015(5)
C15 0.039(5) 0.045(6) 0.057(6) 0.021(5) 0.022(5) 0.006(4)
C16 0.028(4) 0.022(4) 0.028(4) 0.003(3) -0.005(3) -0.006(3)
C17 0.016(3) 0.015(4) 0.023(4) -0.005(3) 0.000(3) 0.002(3)
C18 0.020(4) 0.024(4) 0.028(4) 0.001(3) 0.000(3) -0.001(3)
C19 0.023(4) 0.040(5) 0.032(4) -0.003(4) 0.001(3) -0.008(4)
C20 0.016(4) 0.045(5) 0.026(4) -0.005(4) -0.008(3) -0.005(4)
C21 0.015(3) 0.029(4) 0.015(3) -0.005(3) 0.004(3) 0.000(3)
C22 0.020(4) 0.018(4) 0.031(4) -0.001(3) 0.005(3) 0.005(3)
C23 0.017(4) 0.025(5) 0.030(4) -0.002(3) 0.004(3) 0.003(3)
C24 0.030(4) 0.041(5) 0.035(5) -0.002(4) 0.009(4) -0.001(4)
C25 0.040(5) 0.054(7) 0.032(5) 0.001(4) 0.010(4) -0.006(5)
C26 0.037(5) 0.041(5) 0.041(5) 0.004(5) 0.012(4) -0.005(4)
C27 0.028(4) 0.030(5) 0.037(5) 0.001(4) 0.006(4) -0.007(4)

loop_
_atom_type_symbol
_atom_type_description
_atom_type_scat_dispersion_real
_atom_type_scat_dispersion_imag
_atom_type_scat_source
C C 0.0033 0.0016 'International Tables Vol C Tables 4.2.6.8 and 6.1.1.4'
H H 0.0000 0.0000 'International Tables Vol C Tables 4.2.6.8 and 6.1.1.4'
Br Br -0.2901 2.4595 'International Tables Vol C Tables 4.2.6.8 and 6.1.1.4'
Hg Hg -2.3894 9.2266 'International Tables Vol C Tables 4.2.6.8 and 6.1.1.4'
N N 0.0061 0.0033 'International Tables Vol C Tables 4.2.6.8 and 6.1.1.4'
O O 0.0106 0.0060 'International Tables Vol C Tables 4.2.6.8 and 6.1.1.4'

loop_
_geom_angle_atom_site_label_1
_geom_angle_atom_site_label_2
_geom_angle_atom_site_label_3
_geom_angle
_geom_angle_site_symmetry_1
_geom_angle_site_symmetry_3
N1 Hg1 N1 82.4(4) 2_655 .
N1 Hg1 Br1 99.06(19) 2_655 2_655
N1 Hg1 Br1 113.32(19) . 2_655
N1 Hg1 Br1 113.32(19) 2_655 .
N1 Hg1 Br1 99.06(19) . .
Br1 Hg1 Br1 136.85(5) 2_655 .
N2 Hg2 N2 82.0(3) 2_656 .
N2 Hg2 Br2 113.74(17) 2_656 .
N2 Hg2 Br2 99.65(17) . .
N2 Hg2 Br2 99.65(17) 2_656 2_656
N2 Hg2 Br2 113.74(17) . 2_656
Br2 Hg2 Br2 135.58(9) . 2_656
C16 N1 C15 118.2(9) . .
C16 N1 Hg1 117.4(7) . .
C15 N1 Hg1 124.0(6) . .
C20 N2 C21 119.2(7) . .
C20 N2 Hg2 122.5(5) . .
C21 N2 Hg2 118.1(6) . .
O1 C1 C5 126.1(8) . .
O1 C1 C2 126.7(7) . .
C5 C1 C2 107.2(6) . .
C3 C2 C6 132.3(7) . .
C3 C2 C1 105.3(7) . .
C6 C2 C1 122.1(6) . .
C2 C3 C12 128.1(7) . .
C2 C3 C4 110.8(7) . .
C12 C3 C4 121.0(6) . .
C5 C4 C17 127.5(7) . .
C5 C4 C3 110.2(7) . .
C17 C4 C3 122.2(7) . .
C4 C5 C22 130.5(7) . .
C4 C5 C1 106.6(7) . .
C22 C5 C1 122.8(7) . .
C7 C6 C11 118.8(7) . .
C7 C6 C2 120.2(7) . .
C11 C6 C2 120.9(7) . .
C6 C7 C8 119.9(8) . .
C9 C8 C7 120.9(8) . .
C8 C9 C10 120.0(7) . .
C9 C10 C11 119.4(8) . .
C6 C11 C10 121.0(8) . .
C16 C12 C13 117.3(7) . .
C16 C12 C3 120.1(7) . .
C13 C12 C3 122.6(7) . .
C14 C13 C12 117.8(9) . .
C15 C14 C13 119.6(9) . .
N1 C15 C14 122.7(9) . .
N1 C16 C12 124.2(8) . .
C18 C17 C21 118.0(7) . .
C18 C17 C4 123.8(7) . .
C21 C17 C4 118.1(7) . .
C17 C18 C19 119.6(8) . .
C20 C19 C18 118.5(8) . .
N2 C20 C19 122.7(7) . .
N2 C21 C17 122.0(7) . .
C27 C22 C23 118.9(8) . .
C27 C22 C5 121.8(8) . .
C23 C22 C5 119.3(7) . .
C24 C23 C22 120.3(8) . .
C23 C24 C25 120.8(9) . .
C26 C25 C24 118.9(9) . .
C25 C26 C27 121.2(9) . .
C22 C27 C26 119.9(9) . .
N3 C28 C29 178.2(18) . .

loop_
_geom_bond_atom_site_label_1
_geom_bond_atom_site_label_2
_geom_bond_distance
_geom_bond_site_symmetry_2
Hg1 N1 2.402(8) 2_655
Hg1 N1 2.402(8) .
Hg1 Br1 2.4885(10) 2_655
Hg1 Br1 2.4885(10) .
Hg2 N2 2.392(7) 2_656
Hg2 N2 2.392(7) .
Hg2 Br2 2.4477(13) .
Hg2 Br2 2.4477(13) 2_656
N1 C16 1.302(12) .
N1 C15 1.327(13) .
N2 C20 1.318(12) .
N2 C21 1.345(10) .
O1 C1 1.207(10) .
C1 C5 1.509(10) .
C1 C2 1.522(12) .
C2 C3 1.352(10) .
C2 C6 1.472(11) .
C3 C12 1.489(11) .
C3 C4 1.497(10) .
C4 C5 1.339(11) .
C4 C17 1.475(10) .
C5 C22 1.478(11) .
C6 C7 1.393(11) .
C6 C11 1.397(12) .
C7 C8 1.399(11) .
C8 C9 1.376(13) .
C9 C10 1.389(13) .
C10 C11 1.400(12) .
C12 C16 1.387(12) .
C12 C13 1.392(12) .
C13 C14 1.387(12) .
C14 C15 1.357(15) .
C17 C18 1.376(11) .
C17 C21 1.402(11) .
C18 C19 1.391(11) .
C19 C20 1.382(13) .
C22 C27 1.384(12) .
C22 C23 1.406(12) .
C23 C24 1.365(12) .
C24 C25 1.398(14) .
C25 C26 1.368(14) .
C26 C27 1.391(13) .
N3 C28 1.16(2) .
C28 C29 1.40(2) .
